data_4060284
_journal_name_full Organometallics
_journal_paper_doi 10.1021/om048974d
_journal_year 2005
_chemical_formula_sum 'C45 H73.5 Cr4 F6 N0.5 O8 P2'
_chemical_formula_weight 1133.48
_space_group_IT_number 2
_symmetry_cell_setting triclinic
_symmetry_space_group_name_Hall '-P 1'
_symmetry_space_group_name_H-M 'P -1'
_cell_angle_alpha 107.471(3)
_cell_angle_beta 96.077(3)
_cell_angle_gamma 108.788(3)
_cell_formula_units_Z 2
_cell_length_a 12.2582(15)
_cell_length_b 12.9503(15)
_cell_length_c 19.721(3)
_cell_measurement_temperature 295(2)
_cell_volume 2755.1(6)
_diffrn_ambient_temperature 295(2)
_exptl_crystal_density_diffrn 1.366
_cod_depositor_comments
;
The following automatic conversions were performed:
'_symmetry_cell_setting' value 'Triclinic' changed to 'triclinic'
according to '/home/saulius/struct/CIF-dictionaries/cif_core.dic'
dictionary named 'cif_core.dic' version 2.4.1 from 2010-06-29.

Automatic conversion script
Id: cif_fix_enum 1527 2010-12-29 10:47:43Z saulius 
;
_cod_original_formula_sum 'C45 H73.50 Cr4 F6 N0.50 O8 P2'
_cod_database_code 4060284

loop_
_symmetry_equiv_pos_as_xyz
'x, y, z'
'-x, -y, -z'

loop_
_atom_site_label
_atom_site_type_symbol
_atom_site_fract_x
_atom_site_fract_y
_atom_site_fract_z
_atom_site_U_iso_or_equiv
_atom_site_adp_type
_atom_site_occupancy
_atom_site_symmetry_multiplicity
_atom_site_calc_flag
_atom_site_refinement_flags
_atom_site_disorder_assembly
_atom_site_disorder_group
Cr1 Cr 0.19435(10) 0.25249(10) 0.38335(6) 0.0411(3) Uani 1 1 d . . .
Cr2 Cr -0.04793(10) 0.09737(10) 0.29966(6) 0.0415(3) Uani 1 1 d . . .
Cr3 Cr 0.23119(10) -0.20810(10) 0.24623(6) 0.0415(3) Uani 1 1 d . . .
Cr4 Cr 0.25298(10) -0.10511(11) 0.13095(6) 0.0432(3) Uani 1 1 d . . .
P1 P 0.16030(17) 0.01064(17) 0.26586(11) 0.0422(5) Uani 1 1 d . . .
O1 O 0.2363(4) 0.1290(4) 0.3249(3) 0.0510(13) Uani 1 1 d . . .
O2 O 0.0303(4) -0.0041(4) 0.2552(3) 0.0504(13) Uani 1 1 d . . .
O3 O 0.1763(4) -0.0860(4) 0.2908(3) 0.0479(13) Uani 1 1 d . . .
O4 O 0.1978(4) 0.0029(4) 0.1931(3) 0.0485(13) Uani 1 1 d . . .
O5 O 0.0492(4) 0.1459(4) 0.3979(3) 0.0501(13) Uani 1 1 d . . .
O6 O 0.0773(4) 0.2419(4) 0.3025(3) 0.0434(12) Uani 1 1 d . . .
O7 O 0.1456(4) -0.2431(4) 0.1466(3) 0.0485(13) Uani 1 1 d . . .
O8 O 0.3561(4) -0.1099(4) 0.2127(3) 0.0458(12) Uani 1 1 d . . .
C1 C 0.0562(8) 0.0607(8) 0.4292(5) 0.074(3) Uani 1 1 d . . .
H1A H -0.0013 -0.0146 0.3991 0.111 Uiso 1 1 calc R . .
H1B H 0.0409 0.0817 0.4772 0.111 Uiso 1 1 calc R . .
H1C H 0.1339 0.0581 0.4322 0.111 Uiso 1 1 calc R . .
C2 C 0.1122(8) 0.2496(8) 0.2353(5) 0.074(3) Uani 1 1 d . . .
H2A H 0.1187 0.3240 0.2325 0.112 Uiso 1 1 calc R . .
H2B H 0.0538 0.1885 0.1943 0.112 Uiso 1 1 calc R . .
H2C H 0.1872 0.2413 0.2349 0.112 Uiso 1 1 calc R . .
C3 C 0.0205(7) -0.2764(8) 0.1295(5) 0.073(3) Uani 1 1 d . . .
H3A H -0.0105 -0.2873 0.1707 0.109 Uiso 1 1 calc R . .
H3B H -0.0138 -0.3480 0.0883 0.109 Uiso 1 1 calc R . .
H3C H 0.0014 -0.2164 0.1181 0.109 Uiso 1 1 calc R . .
C4 C 0.4468(7) -0.0046(8) 0.2628(5) 0.067(3) Uani 1 1 d . . .
H4A H 0.4293 0.0613 0.2601 0.101 Uiso 1 1 calc R . .
H4B H 0.5216 0.0008 0.2504 0.101 Uiso 1 1 calc R . .
H4C H 0.4504 -0.0055 0.3115 0.101 Uiso 1 1 calc R . .
C5 C 0.3325(10) 0.4252(8) 0.4077(5) 0.077(3) Uani 1 1 d . . .
C6 C 0.2479(9) 0.4414(7) 0.4426(6) 0.070(3) Uani 1 1 d . . .
C7 C 0.2372(9) 0.3868(8) 0.4921(5) 0.069(3) Uani 1 1 d . . .
C8 C 0.3235(10) 0.3352(8) 0.4902(5) 0.079(3) Uani 1 1 d . . .
C9 C 0.3826(8) 0.3614(9) 0.4346(6) 0.082(3) Uani 1 1 d . . .
C10 C 0.3728(12) 0.4756(11) 0.3493(7) 0.154(6) Uani 1 1 d . . .
H10A H 0.3149 0.5022 0.3315 0.231 Uiso 1 1 calc R . .
H10B H 0.3814 0.4162 0.3096 0.231 Uiso 1 1 calc R . .
H10C H 0.4473 0.5399 0.3702 0.231 Uiso 1 1 calc R . .
C11 C 0.1697(12) 0.5087(10) 0.4279(8) 0.147(6) Uani 1 1 d . . .
H11A H 0.2191 0.5870 0.4345 0.220 Uiso 1 1 calc R . .
H11B H 0.1182 0.5104 0.4614 0.220 Uiso 1 1 calc R . .
H11C H 0.1231 0.4703 0.3788 0.220 Uiso 1 1 calc R . .
C12 C 0.1539(12) 0.3837(12) 0.5431(6) 0.150(6) Uani 1 1 d . . .
H12A H 0.1887 0.3753 0.5861 0.225 Uiso 1 1 calc R . .
H12B H 0.0806 0.3188 0.5192 0.225 Uiso 1 1 calc R . .
H12C H 0.1394 0.4549 0.5565 0.225 Uiso 1 1 calc R . .
C13 C 0.3490(15) 0.2646(12) 0.5343(8) 0.193(9) Uani 1 1 d . . .
H13A H 0.2838 0.2394 0.5562 0.290 Uiso 1 1 calc R . .
H13B H 0.4196 0.3120 0.5718 0.290 Uiso 1 1 calc R . .
H13C H 0.3599 0.1978 0.5028 0.290 Uiso 1 1 calc R . .
C14 C 0.4817(9) 0.3221(12) 0.4124(9) 0.181(8) Uani 1 1 d . . .
H14A H 0.4628 0.2827 0.3605 0.272 Uiso 1 1 calc R . .
H14B H 0.4910 0.2700 0.4363 0.272 Uiso 1 1 calc R . .
H14C H 0.5540 0.3889 0.4263 0.272 Uiso 1 1 calc R . .
C15 C -0.2052(8) 0.1451(9) 0.3122(6) 0.075(3) Uani 1 1 d . . .
C16 C -0.2008(7) 0.1176(9) 0.2407(6) 0.072(3) Uani 1 1 d . . .
C17 C -0.2090(7) 0.0045(8) 0.2113(5) 0.059(2) Uani 1 1 d . . .
C18 C -0.2228(6) -0.0443(8) 0.2661(6) 0.061(2) Uani 1 1 d . . .
C19 C -0.2205(7) 0.0450(9) 0.3307(5) 0.065(2) Uani 1 1 d . . .
C20 C -0.2369(9) 0.0343(12) 0.4009(6) 0.118(4) Uani 1 1 d . . .
H20A H -0.1813 0.1022 0.4396 0.177 Uiso 1 1 calc R . .
H20B H -0.2242 -0.0339 0.4037 0.177 Uiso 1 1 calc R . .
H20C H -0.3159 0.0274 0.4054 0.177 Uiso 1 1 calc R . .
C21 C -0.1998(10) 0.2583(10) 0.3648(7) 0.138(6) Uani 1 1 d . . .
H21A H -0.1215 0.3160 0.3757 0.207 Uiso 1 1 calc R . .
H21B H -0.2186 0.2478 0.4089 0.207 Uiso 1 1 calc R . .
H21C H -0.2557 0.2838 0.3436 0.207 Uiso 1 1 calc R . .
C22 C -0.1882(11) 0.2017(12) 0.1985(8) 0.140(6) Uani 1 1 d . . .
H22A H -0.2628 0.2090 0.1868 0.210 Uiso 1 1 calc R . .
H22B H -0.1642 0.1718 0.1543 0.210 Uiso 1 1 calc R . .
H22C H -0.1299 0.2769 0.2280 0.210 Uiso 1 1 calc R . .
C23 C -0.2031(9) -0.0573(10) 0.1365(5) 0.098(4) Uani 1 1 d . . .
H23A H -0.2684 -0.0624 0.1024 0.148 Uiso 1 1 calc R . .
H23B H -0.2069 -0.1344 0.1318 0.148 Uiso 1 1 calc R . .
H23C H -0.1302 -0.0153 0.1265 0.148 Uiso 1 1 calc R . .
C24 C -0.2308(9) -0.1666(9) 0.2578(7) 0.112(4) Uani 1 1 d . . .
H24A H -0.2893 -0.2213 0.2147 0.168 Uiso 1 1 calc R . .
H24B H -0.2527 -0.1837 0.2997 0.168 Uiso 1 1 calc R . .
H24C H -0.1554 -0.1724 0.2538 0.168 Uiso 1 1 calc R . .
C25 C 0.3006(9) -0.2350(8) 0.3442(5) 0.066(2) Uani 1 1 d . . .
C26 C 0.1787(10) -0.2914(10) 0.3272(6) 0.073(3) Uani 1 1 d . . .
C27 C 0.1470(8) -0.3780(8) 0.2611(7) 0.072(3) Uani 1 1 d . . .
C28 C 0.2491(11) -0.3770(8) 0.2355(5) 0.069(3) Uani 1 1 d . . .
C29 C 0.3446(8) -0.2896(10) 0.2879(7) 0.073(3) Uani 1 1 d . . .
C30 C 0.3723(13) -0.1373(11) 0.4126(6) 0.146(6) Uani 1 1 d . . .
H30A H 0.3362 -0.0803 0.4238 0.218 Uiso 1 1 calc R . .
H30B H 0.4506 -0.1018 0.4064 0.218 Uiso 1 1 calc R . .
H30C H 0.3764 -0.1664 0.4518 0.218 Uiso 1 1 calc R . .
C31 C 0.0955(13) -0.2610(12) 0.3733(8) 0.150(6) Uani 1 1 d . . .
H31A H 0.0292 -0.2602 0.3432 0.225 Uiso 1 1 calc R . .
H31B H 0.1360 -0.1854 0.4104 0.225 Uiso 1 1 calc R . .
H31C H 0.0683 -0.3181 0.3957 0.225 Uiso 1 1 calc R . .
C32 C 0.0234(10) -0.4658(10) 0.2223(9) 0.161(7) Uani 1 1 d . . .
H32A H -0.0021 -0.5182 0.2481 0.242 Uiso 1 1 calc R . .
H32B H 0.0237 -0.5092 0.1734 0.242 Uiso 1 1 calc R . .
H32C H -0.0298 -0.4255 0.2208 0.242 Uiso 1 1 calc R . .
C33 C 0.2558(14) -0.4584(11) 0.1628(7) 0.146(6) Uani 1 1 d . . .
H33A H 0.3193 -0.4166 0.1450 0.220 Uiso 1 1 calc R . .
H33B H 0.1826 -0.4859 0.1280 0.220 Uiso 1 1 calc R . .
H33C H 0.2698 -0.5236 0.1699 0.220 Uiso 1 1 calc R . .
C34 C 0.4741(9) -0.2587(13) 0.2842(8) 0.141(6) Uani 1 1 d . . .
H34A H 0.4932 -0.3272 0.2750 0.211 Uiso 1 1 calc R . .
H34B H 0.5230 -0.2005 0.3297 0.211 Uiso 1 1 calc R . .
H34C H 0.4878 -0.2288 0.2455 0.211 Uiso 1 1 calc R . .
C35 C 0.1879(9) -0.1110(11) 0.0210(5) 0.072(3) Uani 1 1 d . . .
C36 C 0.2798(12) -0.0024(9) 0.0571(5) 0.077(3) Uani 1 1 d . . .
C37 C 0.3821(9) -0.0221(10) 0.0734(5) 0.073(3) Uani 1 1 d . . .
C38 C 0.3547(9) -0.1427(10) 0.0467(5) 0.072(3) Uani 1 1 d . . .
C39 C 0.2367(10) -0.1979(9) 0.0134(5) 0.071(3) Uani 1 1 d . . .
C40 C 0.0592(11) -0.1345(15) -0.0069(7) 0.149(6) Uani 1 1 d . . .
H40A H 0.0329 -0.0857 0.0293 0.223 Uiso 1 1 calc R . .
H40B H 0.0126 -0.2149 -0.0166 0.223 Uiso 1 1 calc R . .
H40C H 0.0505 -0.1178 -0.0509 0.223 Uiso 1 1 calc R . .
C41 C 0.2629(14) 0.1122(11) 0.0759(6) 0.138(6) Uani 1 1 d . . .
H41A H 0.3326 0.1731 0.1094 0.208 Uiso 1 1 calc R . .
H41B H 0.1963 0.1076 0.0981 0.208 Uiso 1 1 calc R . .
H41C H 0.2491 0.1290 0.0323 0.208 Uiso 1 1 calc R . .
C42 C 0.4998(11) 0.0682(11) 0.1080(6) 0.132(5) Uani 1 1 d . . .
H42A H 0.5417 0.0819 0.0711 0.198 Uiso 1 1 calc R . .
H42B H 0.5427 0.0429 0.1391 0.198 Uiso 1 1 calc R . .
H42C H 0.4924 0.1390 0.1365 0.198 Uiso 1 1 calc R . .
C43 C 0.4449(11) -0.1970(13) 0.0538(7) 0.132(5) Uani 1 1 d . . .
H43A H 0.4217 -0.2484 0.0804 0.197 Uiso 1 1 calc R . .
H43B H 0.5206 -0.1368 0.0793 0.197 Uiso 1 1 calc R . .
H43C H 0.4500 -0.2404 0.0061 0.197 Uiso 1 1 calc R . .
C44 C 0.1702(12) -0.3296(10) -0.0242(6) 0.132(5) Uani 1 1 d . . .
H44A H 0.2184 -0.3697 -0.0119 0.198 Uiso 1 1 calc R . .
H44B H 0.1524 -0.3488 -0.0760 0.198 Uiso 1 1 calc R . .
H44C H 0.0980 -0.3528 -0.0080 0.198 Uiso 1 1 calc R . .
P2 P 0.6477(4) 0.4618(4) 0.2243(2) 0.1091(11) Uani 1 1 d . . .
F1 F 0.5982(12) 0.3652(12) 0.2529(7) 0.233(5) Uani 1 1 d . . .
F2 F 0.7595(11) 0.4664(13) 0.2676(7) 0.243(5) Uani 1 1 d . . .
F3 F 0.5347(14) 0.4556(19) 0.1944(8) 0.357(12) Uani 1 1 d . . .
F4 F 0.7159(15) 0.5563(11) 0.2013(10) 0.326(9) Uani 1 1 d . . .
F5 F 0.6559(13) 0.3770(9) 0.1575(5) 0.238(6) Uani 1 1 d . . .
F6 F 0.6293(12) 0.5459(10) 0.2920(7) 0.243(6) Uani 1 1 d . . .
N1S N 0.458(3) 0.511(4) 0.024(3) 0.26(2) Uiso 0.50 1 d PD . .
C1S C 0.553(3) 0.566(5) 0.026(3) 0.25(2) Uiso 0.50 1 d PD . .
C2S C 0.678(3) 0.607(3) 0.0143(19) 0.182(13) Uiso 0.50 1 d PD . .
H2S1 H 0.7314 0.6451 0.0614 0.273 Uiso 0.50 1 d PR . .
H2S2 H 0.6895 0.6604 -0.0116 0.273 Uiso 0.50 1 d PR . .
H2S3 H 0.6940 0.5403 -0.0127 0.273 Uiso 0.50 1 d PR . .

loop_
_atom_site_aniso_label
_atom_site_aniso_U_11
_atom_site_aniso_U_22
_atom_site_aniso_U_33
_atom_site_aniso_U_23
_atom_site_aniso_U_13
_atom_site_aniso_U_12
Cr1 0.0439(7) 0.0331(7) 0.0427(7) 0.0129(5) 0.0087(6) 0.0106(5)
Cr2 0.0384(7) 0.0367(7) 0.0484(8) 0.0139(6) 0.0109(6) 0.0135(5)
Cr3 0.0402(7) 0.0387(7) 0.0508(8) 0.0202(6) 0.0130(6) 0.0165(6)
Cr4 0.0470(7) 0.0461(8) 0.0395(7) 0.0168(6) 0.0119(6) 0.0190(6)
P1 0.0439(11) 0.0358(11) 0.0469(12) 0.0138(9) 0.0117(10) 0.0155(9)
O1 0.036(3) 0.046(3) 0.066(4) 0.013(3) 0.011(3) 0.015(2)
O2 0.044(3) 0.040(3) 0.063(3) 0.010(3) 0.013(3) 0.018(2)
O3 0.060(3) 0.044(3) 0.054(3) 0.024(3) 0.024(3) 0.026(3)
O4 0.059(3) 0.041(3) 0.056(3) 0.023(3) 0.018(3) 0.026(3)
O5 0.055(3) 0.050(3) 0.045(3) 0.023(3) 0.017(3) 0.013(3)
O6 0.045(3) 0.038(3) 0.049(3) 0.020(2) 0.012(2) 0.014(2)
O7 0.047(3) 0.041(3) 0.045(3) 0.008(2) 0.001(3) 0.011(2)
O8 0.031(3) 0.054(3) 0.052(3) 0.023(3) 0.010(2) 0.013(2)
C1 0.076(6) 0.084(7) 0.075(6) 0.052(6) 0.020(5) 0.024(5)
C2 0.085(7) 0.085(7) 0.066(6) 0.049(6) 0.013(5) 0.028(6)
C3 0.049(5) 0.065(6) 0.086(7) 0.026(5) -0.006(5) 0.006(4)
C4 0.037(5) 0.085(7) 0.074(6) 0.039(5) 0.000(4) 0.009(5)
C5 0.080(7) 0.045(6) 0.067(7) 0.009(5) 0.005(6) -0.011(5)
C6 0.085(7) 0.030(5) 0.074(7) 0.008(5) -0.001(6) 0.012(5)
C7 0.081(7) 0.054(6) 0.041(5) -0.006(4) 0.008(5) 0.008(5)
C8 0.088(8) 0.047(6) 0.064(7) 0.007(5) -0.038(6) 0.006(5)
C9 0.045(5) 0.056(7) 0.092(8) -0.021(6) -0.009(6) 0.003(5)
C10 0.175(13) 0.087(10) 0.131(11) 0.044(8) 0.044(10) -0.047(9)
C11 0.171(13) 0.068(8) 0.162(13) 0.004(8) -0.031(11) 0.052(9)
C12 0.161(13) 0.147(13) 0.081(9) -0.014(8) 0.050(9) 0.023(10)
C13 0.255(19) 0.108(11) 0.158(13) 0.072(10) -0.105(13) 0.018(12)
C14 0.051(7) 0.129(12) 0.240(17) -0.080(11) -0.001(9) 0.021(7)
C15 0.050(5) 0.069(7) 0.102(9) 0.011(6) 0.025(6) 0.032(5)
C16 0.043(5) 0.072(7) 0.102(8) 0.032(6) 0.009(5) 0.023(5)
C17 0.039(5) 0.069(7) 0.056(6) 0.008(5) 0.005(4) 0.017(4)
C18 0.031(4) 0.051(6) 0.095(7) 0.022(5) 0.018(5) 0.009(4)
C19 0.036(5) 0.087(8) 0.067(6) 0.022(6) 0.018(4) 0.017(5)
C20 0.077(8) 0.167(13) 0.097(9) 0.045(9) 0.039(7) 0.024(8)
C21 0.097(9) 0.094(9) 0.184(14) -0.025(9) 0.027(9) 0.056(8)
C22 0.101(10) 0.148(13) 0.212(15) 0.123(12) 0.015(10) 0.052(9)
C23 0.073(7) 0.118(10) 0.081(8) 0.013(7) 0.001(6) 0.032(7)
C24 0.068(7) 0.062(7) 0.207(14) 0.054(8) 0.046(8) 0.015(5)
C25 0.089(7) 0.059(6) 0.056(6) 0.032(5) 0.008(6) 0.028(6)
C26 0.090(8) 0.081(8) 0.107(8) 0.067(7) 0.065(7) 0.059(7)
C27 0.058(6) 0.047(6) 0.116(9) 0.048(6) 0.009(6) 0.011(5)
C28 0.118(9) 0.053(6) 0.063(6) 0.030(5) 0.027(6) 0.053(6)
C29 0.068(6) 0.081(8) 0.116(9) 0.072(7) 0.036(7) 0.048(6)
C30 0.218(16) 0.108(10) 0.075(8) 0.036(8) -0.035(9) 0.032(10)
C31 0.227(16) 0.173(14) 0.201(14) 0.155(12) 0.169(13) 0.147(13)
C32 0.093(9) 0.086(9) 0.274(19) 0.109(11) -0.038(11) -0.022(7)
C33 0.271(19) 0.101(10) 0.121(10) 0.043(8) 0.096(12) 0.118(12)
C34 0.073(8) 0.186(15) 0.250(17) 0.157(14) 0.076(10) 0.073(9)
C35 0.072(7) 0.121(10) 0.049(6) 0.044(6) 0.022(5) 0.052(7)
C36 0.131(10) 0.070(7) 0.044(6) 0.029(5) 0.029(6) 0.046(7)
C37 0.079(7) 0.075(8) 0.065(6) 0.035(6) 0.035(6) 0.015(6)
C38 0.082(7) 0.095(8) 0.062(6) 0.036(6) 0.033(6) 0.047(7)
C39 0.104(8) 0.070(7) 0.042(5) 0.022(5) 0.026(6) 0.031(6)
C40 0.110(11) 0.27(2) 0.119(11) 0.129(12) 0.034(9) 0.083(12)
C41 0.280(18) 0.117(11) 0.090(9) 0.071(8) 0.085(11) 0.120(13)
C42 0.130(11) 0.131(12) 0.088(9) 0.047(8) 0.030(8) -0.021(9)
C43 0.142(11) 0.189(15) 0.154(12) 0.097(11) 0.096(10) 0.123(12)
C44 0.173(13) 0.089(10) 0.084(8) -0.010(7) 0.049(9) 0.016(9)
P2 0.119(3) 0.094(3) 0.128(3) 0.041(2) 0.039(3) 0.054(2)
F1 0.285(15) 0.224(13) 0.261(13) 0.132(11) 0.161(12) 0.112(11)
F2 0.180(11) 0.290(16) 0.262(14) 0.121(12) 0.032(10) 0.075(11)
F3 0.280(16) 0.59(3) 0.230(14) 0.053(17) -0.025(12) 0.32(2)
F4 0.37(2) 0.147(11) 0.53(3) 0.207(14) 0.20(2) 0.072(12)
F5 0.431(18) 0.156(9) 0.164(9) 0.050(7) 0.178(11) 0.130(11)
F6 0.278(14) 0.198(12) 0.225(12) -0.002(9) 0.097(11) 0.113(10)

loop_
_geom_bond_atom_site_label_1
_geom_bond_atom_site_label_2
_geom_bond_distance
_geom_bond_site_symmetry_2
_geom_bond_publ_flag
Cr1 O1 1.923(5) . ?
Cr1 O6 1.969(5) . ?
Cr1 O5 1.980(5) . ?
Cr1 C7 2.199(8) . ?
Cr1 C5 2.201(9) . ?
Cr1 C6 2.207(8) . ?
Cr1 C9 2.211(9) . ?
Cr1 C8 2.223(8) . ?
Cr1 Cr2 2.9509(16) . ?
Cr2 O2 1.927(5) . ?
Cr2 O5 1.966(5) . ?
Cr2 O6 1.983(5) . ?
Cr2 C18 2.199(8) . ?
Cr2 C17 2.206(8) . ?
Cr2 C19 2.216(8) . ?
Cr2 C15 2.221(8) . ?
Cr2 C16 2.230(8) . ?
Cr3 O3 1.924(5) . ?
Cr3 O8 1.966(5) . ?
Cr3 O7 1.971(5) . ?
Cr3 C25 2.197(8) . ?
Cr3 C28 2.218(8) . ?
Cr3 C26 2.220(9) . ?
Cr3 C29 2.225(8) . ?
Cr3 C27 2.231(9) . ?
Cr3 Cr4 2.9560(16) . ?
Cr4 O4 1.917(5) . ?
Cr4 O8 1.971(5) . ?
Cr4 O7 1.981(5) . ?
Cr4 C35 2.200(8) . ?
Cr4 C38 2.213(9) . ?
Cr4 C39 2.222(8) . ?
Cr4 C37 2.229(9) . ?
Cr4 C36 2.231(9) . ?
P1 O2 1.526(5) . ?
P1 O1 1.534(5) . ?
P1 O3 1.534(5) . ?
P1 O4 1.537(5) . ?
O5 C1 1.437(9) . ?
O6 C2 1.456(9) . ?
O7 C3 1.424(9) . ?
O8 C4 1.433(9) . ?
C5 C6 1.341(13) . ?
C5 C9 1.365(14) . ?
C5 C10 1.537(14) . ?
C6 C7 1.362(13) . ?
C6 C11 1.547(14) . ?
C7 C8 1.419(13) . ?
C7 C12 1.507(14) . ?
C8 C9 1.441(14) . ?
C8 C13 1.514(13) . ?
C9 C14 1.517(13) . ?
C15 C16 1.358(13) . ?
C15 C19 1.410(13) . ?
C15 C21 1.497(13) . ?
C16 C17 1.369(12) . ?
C16 C22 1.538(14) . ?
C17 C18 1.406(12) . ?
C17 C23 1.475(12) . ?
C18 C19 1.431(12) . ?
C18 C24 1.512(12) . ?
C19 C20 1.460(13) . ?
C25 C26 1.386(13) . ?
C25 C29 1.387(13) . ?
C25 C30 1.483(13) . ?
C26 C27 1.357(13) . ?
C26 C31 1.505(12) . ?
C27 C28 1.396(13) . ?
C27 C32 1.515(13) . ?
C28 C29 1.382(13) . ?
C28 C33 1.532(13) . ?
C29 C34 1.523(12) . ?
C35 C36 1.400(14) . ?
C35 C39 1.413(12) . ?
C35 C40 1.513(13) . ?
C36 C37 1.383(13) . ?
C36 C41 1.506(13) . ?
C37 C38 1.400(13) . ?
C37 C42 1.463(14) . ?
C38 C39 1.372(13) . ?
C38 C43 1.505(12) . ?
C39 C44 1.529(14) . ?
P2 F3 1.414(11) . ?
P2 F4 1.469(12) . ?
P2 F5 1.478(9) . ?
P2 F1 1.503(12) . ?
P2 F2 1.509(12) . ?
P2 F6 1.539(10) . ?
N1S C1S 1.135(19) . ?
N1S C1S 1.14(5) 2_665 ?
N1S N1S 1.50(9) 2_665 ?
N1S C2S 1.76(6) 2_665 ?
C1S N1S 1.14(5) 2_665 ?
C1S C2S 1.53(2) . ?
C1S C1S 1.71(10) 2_665 ?
C2S N1S 1.76(6) 2_665 ?
